data_1523712
loop_
_publ_author_name
'Gladyshevskii, E.I.'
'Kuz'ma, Yu.B.'

_publ_section_title
;
 Crystal structure of ternary phases in the systems Mo(W) - Fe (Co, Ni) -
 Si
;
_journal_name_full 'Zhurnal Strukturnoi Khimii (Issue-No. from 1981)'
_journal_page_first 66
_journal_page_last 71
_journal_volume 1
_journal_year 1960
_chemical_formula_sum 'Fe Si W'
_chemical_name_systematic '(Fe0.5 Si0.5)2 W'
_space_group_IT_number 194
_symmetry_space_group_name_Hall '-P 6c 2c'
_symmetry_space_group_name_H-M 'P 63/m m c'
_cell_angle_alpha 90
_cell_angle_beta 90
_cell_angle_gamma 120
_cell_formula_units_Z 4
_cell_length_a 4.738
_cell_length_b 4.738
_cell_length_c 7.666
_cell_volume 149.035
_citation_journal_id_ASTM ZSTKAI
_cod_data_source_file Gladyshevskii_ZSTKAI_1960_58.cif
_cod_data_source_block Fe1Si1W1
_cod_original_cell_volume 149.0354
_cod_original_formula_sum 'Fe1 Si1 W1'
_cod_database_code 1523712

loop_
_symmetry_equiv_pos_as_xyz
x,y,z
x-y,x,z+1/2
-y,x-y,z
-x,-y,z+1/2
-x+y,-x,z
y,-x+y,z+1/2
-y,-x,-z+1/2
x-y,-y,-z
x,x-y,-z+1/2
y,x,-z
-x+y,y,-z+1/2
-x,-x+y,-z
-x,-y,-z
-x+y,-x,-z-1/2
y,-x+y,-z
x,y,-z-1/2
x-y,x,-z
-y,x-y,-z-1/2
y,x,z-1/2
-x+y,y,z
-x,-x+y,z-1/2
-y,-x,z
x-y,-y,z-1/2
x,x-y,z

loop_
_atom_site_label
_atom_site_type_symbol
_atom_site_fract_x
_atom_site_fract_y
_atom_site_fract_z
_atom_site_occupancy
_atom_site_U_iso_or_equiv
Fe1 Fe 0 0 0 0.5 0.0
Si1 Si 0 0 0 0.5 0.0
Si2 Si 0.167 0.334 0.25 0.5 0.0
W1 W 0.3333 0.6667 0.063 1 0.0
Fe2 Fe 0.167 0.334 0.25 0.5 0.0
